data_4130583
loop_
_publ_author_name
'Cao, Jing'
'Jing, Xiaojing'
'Yan, Juanzhu'
'Hu, Chengyi'
'Chen, Ruihao'
'Yin, Jun'
'Li, Jing'
'Zheng, Nanfeng'

_publ_section_title
;
 Identifying the Molecular Structures of Intermediates for Optimizing the
 Fabrication of High-Quality Perovskite Films.
;
_journal_issue 31
_journal_name_full 'Journal of the American Chemical Society'
_journal_page_first 9919
_journal_page_last 9926
_journal_paper_doi 10.1021/jacs.6b04924
_journal_volume 138
_journal_year 2016
_chemical_absolute_configuration ad
_chemical_formula_moiety 'I8 Pb3, 2(C2 H6 O S), 2(C H6 N)'
_chemical_formula_sum 'C6 H26 I8 N2 O2 Pb3 S2'
_chemical_formula_weight 1859.18
_space_group_crystal_system orthorhombic
_space_group_IT_number 29
_space_group_name_Hall 'P 2c -2b'
_space_group_name_H-M_alt 'P b c 21'
_atom_sites_solution_hydrogens geom
_atom_sites_solution_primary direct
_atom_sites_solution_secondary difmap
_audit_creation_date 2015-09-17
_audit_creation_method
;
Olex2 1.2
(compiled 2015.01.26 svn.r3150 for OlexSys, GUI svn.r4998)
;
_cell_angle_alpha 90.00
_cell_angle_beta 90.00
_cell_angle_gamma 90.00
_cell_formula_units_Z 4
_cell_length_a 4.6212(6)
_cell_length_b 27.219(7)
_cell_length_c 26.841(4)
_cell_measurement_reflns_used 2016
_cell_measurement_temperature 100.01(10)
_cell_measurement_theta_max 29.6200
_cell_measurement_theta_min 4.0410
_cell_volume 3376.2(11)
_computing_cell_refinement
;
CrysAlisPro, Agilent Technologies,
Version 1.171.37.35 (release 13-08-2014 CrysAlis171 .NET)
(compiled Aug 13 2014,18:06:01)
;
_computing_data_collection
;
CrysAlisPro, Agilent Technologies,
Version 1.171.37.35 (release 13-08-2014 CrysAlis171 .NET)
(compiled Aug 13 2014,18:06:01)
;
_computing_data_reduction
;
CrysAlisPro, Agilent Technologies,
Version 1.171.37.35 (release 13-08-2014 CrysAlis171 .NET)
(compiled Aug 13 2014,18:06:01)
;
_computing_molecular_graphics 'Olex2 (Dolomanov et al., 2009)'
_computing_publication_material 'Olex2 (Dolomanov et al., 2009)'
_computing_structure_refinement 'XL (Sheldrick, 2008)'
_computing_structure_solution 'SHELXS-97 (Sheldrick, 1990)'
_diffrn_ambient_environment N~2~
_diffrn_ambient_temperature 100.01(10)
_diffrn_detector 'CCD plate'
_diffrn_detector_area_resol_mean 10.4741
_diffrn_detector_type Atlas
_diffrn_measured_fraction_theta_full 0.996
_diffrn_measured_fraction_theta_max 0.996
_diffrn_measurement_details
;
#__ type_ start__ end____ width___ exp.time_
  1 omega  -67.00   52.25   0.7500   11.5000
omega____ theta____ kappa____ phi______ frames
    -       14.4699  -19.0000  120.0000 159

#__ type_ start__ end____ width___ exp.time_
  2 omega   28.00   46.75   0.7500   11.5000
omega____ theta____ kappa____ phi______ frames
    -       14.4699   19.0000  120.0000 25
;
_diffrn_measurement_device 'four-circle diffractometer'
_diffrn_measurement_device_type 'SuperNova, Dual, Cu at zero, Atlas'
_diffrn_measurement_method '\w scans'
_diffrn_orient_matrix_UB_11 -0.0570420000
_diffrn_orient_matrix_UB_12 0.0140040000
_diffrn_orient_matrix_UB_13 -0.0199329000
_diffrn_orient_matrix_UB_21 0.0556191000
_diffrn_orient_matrix_UB_22 0.0217361000
_diffrn_orient_matrix_UB_23 0.0109217000
_diffrn_orient_matrix_UB_31 0.1318598000
_diffrn_orient_matrix_UB_32 -0.0030822000
_diffrn_orient_matrix_UB_33 -0.0133258000
_diffrn_radiation_monochromator mirror
_diffrn_radiation_probe x-ray
_diffrn_radiation_type MoK\a
_diffrn_radiation_wavelength 0.71000
_diffrn_reflns_av_R_equivalents 0.0645
_diffrn_reflns_av_unetI/netI 0.0794
_diffrn_reflns_limit_h_max 5
_diffrn_reflns_limit_h_min -4
_diffrn_reflns_limit_k_max 24
_diffrn_reflns_limit_k_min -35
_diffrn_reflns_limit_l_max 34
_diffrn_reflns_limit_l_min -24
_diffrn_reflns_number 10664
_diffrn_reflns_theta_full 27.45
_diffrn_reflns_theta_max 27.45
_diffrn_reflns_theta_min 3.76
_diffrn_source 'SuperNova (Mo) X-ray Source'
_exptl_absorpt_coefficient_mu 22.367
_exptl_absorpt_correction_T_max 1.00000
_exptl_absorpt_correction_T_min 0.71142
_exptl_absorpt_correction_type multi-scan
_exptl_absorpt_process_details
;
CrysAlisPro, Agilent Technologies,
Version 1.171.37.35 (release 13-08-2014 CrysAlis171 .NET)
(compiled Aug 13 2014,18:06:01)
Empirical absorption correction using spherical harmonics,
 implemented in SCALE3 ABSPACK scaling algorithm.
;
_exptl_crystal_density_diffrn 3.658
_exptl_crystal_density_method 'not measured'
_exptl_crystal_description
;
;
_exptl_crystal_F_000 3176
_exptl_crystal_size_max 0.3
_exptl_crystal_size_mid 0.05
_exptl_crystal_size_min 0.05
_refine_diff_density_max 3.020
_refine_diff_density_min -3.561
_refine_diff_density_rms 0.517
_refine_ls_abs_structure_details 'Flack H D (1983), Acta Cryst. A39, 876-881'
_refine_ls_abs_structure_Flack 0.488(13)
_refine_ls_extinction_method none
_refine_ls_goodness_of_fit_ref 1.060
_refine_ls_hydrogen_treatment constr
_refine_ls_matrix_type full
_refine_ls_number_parameters 188
_refine_ls_number_reflns 5166
_refine_ls_number_restraints 37
_refine_ls_restrained_S_all 1.056
_refine_ls_R_factor_all 0.0915
_refine_ls_R_factor_gt 0.0602
_refine_ls_shift/su_max 0.001
_refine_ls_shift/su_mean 0.000
_refine_ls_structure_factor_coef Fsqd
_refine_ls_weighting_details 'calc w=1/[\s^2^(Fo^2^)+(0.0688P)^2^+128.3324P] where P=(Fo^2^+2Fc^2^)/3'
_refine_ls_weighting_scheme calc
_refine_ls_wR_factor_gt 0.1566
_refine_ls_wR_factor_ref 0.1809
_reflns_number_gt 3574
_reflns_number_total 5166
_reflns_threshold_expression >2sigma(I)
_cod_data_source_file ja6b04924_si_002.cif
_cod_data_source_block jxj-1-150905-perovskite-dmso
_cod_original_cell_volume 3376.2(12)
_cod_database_code 4130583
_reflns_odcompleteness_completeness 99.20
_reflns_odcompleteness_iscentric 1
_reflns_odcompleteness_theta 27.42
_olex2_refinement_description
;
1. Fixed Uiso
 At 1.2 times of:
  {H1A,H1B,H1C} of C1, {H0AA,H0AB,H0AC} of N0AA
 At 1.5 times of:
  {H1AA,H1AB,H1AC} of C1AA, {H3A,H3B,H3C} of C3, {H15A,H15B,H15C} of C15,
  {H2A,H2B,H2C} of N2, {H4A,H4B,H4C} of C4, {H13A,H13B,H13C} of C13
2. Rigid bond restraints
 N0AA, C4
 with sigma for 1-2 distances of 0.01 and sigma for 1-3 distances of 0.01
 N2, C1
 with sigma for 1-2 distances of 0.01 and sigma for 1-3 distances of 0.01
3. Uiso/Uaniso restraints and constraints
Uanis(C15) \\sim Ueq, Uanis(O6) \\sim Ueq: with sigma of 0.01 and sigma for
terminal atoms of 0.02
Uanis(C1) \\sim Ueq, Uanis(C3) \\sim Ueq, Uanis(C4) \\sim Ueq, Uanis(C1AA)
\\sim Ueq: with sigma of 0.01 and sigma for terminal atoms of 0.02
: with sigma of 0.01 and sigma for terminal atoms of 0.02
: with sigma of 0.1 and sigma for terminal atoms of 0.2
Uanis(C15) = Uanis(C3) = Uanis(C1) = Uanis(C13)
4.a Idealised Me refined as rotating group:
 C13(H13A,H13B,H13C), C15(H15A,H15B,H15C), C3(H3A,H3B,H3C), C1AA(H1AA,H1AB,
 H1AC), N0AA(H0AA,H0AB,H0AC), C4(H4A,H4B,H4C), C1(H1A,H1B,H1C), N2(H2A,H2B,H2C)
;
_olex2_submission_special_instructions 'No special instructions were received'

loop_
_space_group_symop_id
_space_group_symop_operation_xyz
1 'x, y, z'
2 '-x, -y, z+1/2'
3 '-x, y+1/2, z'
4 'x, -y+1/2, z+1/2'

loop_
_atom_site_label
_atom_site_type_symbol
_atom_site_fract_x
_atom_site_fract_y
_atom_site_fract_z
_atom_site_U_iso_or_equiv
_atom_site_adp_type
_atom_site_occupancy
_atom_site_calc_flag
_atom_site_refinement_flags_posn
_atom_site_refinement_flags_adp
Pb1 Pb 1.2636(2) 0.62888(5) 0.20909(6) 0.0120(2) Uani 1 d . .
Pb7 Pb 0.7711(2) 0.51478(4) 0.10410(5) 0.0149(3) Uani 1 d . .
Pb11 Pb 1.7648(2) 0.74058(4) 0.31308(5) 0.0144(3) Uani 1 d . .
I6 I 1.2650(4) 0.43714(8) 0.12880(9) 0.0158(5) Uani 1 d . .
I13 I 2.2573(4) 0.81537(8) 0.28412(9) 0.0159(5) Uani 1 d . .
I15 I 1.2575(4) 0.65434(8) 0.32831(8) 0.0142(5) Uani 1 d . .
I16 I 0.7681(4) 0.54795(7) 0.23041(8) 0.0126(5) Uani 1 d . .
I20 I 1.2658(4) 0.60106(7) 0.09488(9) 0.0139(5) Uani 1 d . .
I21 I 0.7679(4) 0.70854(8) 0.18822(9) 0.0135(5) Uani 1 d . .
I28 I 1.7807(5) 0.76427(8) 0.42484(9) 0.0197(5) Uani 1 d . .
I32 I 0.7863(5) 0.49604(8) -0.00554(9) 0.0182(5) Uani 1 d . .
S1 S 1.1058(17) 0.8041(3) 0.0746(4) 0.022(2) Uani 1 d . .
S2 S 1.112(2) 0.4496(3) 0.3316(4) 0.025(2) Uani 1 d . .
O1 O 1.216(4) 0.8430(9) 0.0367(10) 0.022(6) Uani 1 d . .
O6 O 1.214(5) 0.4119(8) 0.3700(10) 0.028(6) Uani 1 d . U
C13 C 1.293(7) 0.5034(11) 0.3470(13) 0.018(4) Uani 1 d . .
H13A H 1.2654 0.5104 0.3825 0.027 Uiso 1 calc GR .
H13B H 1.2164 0.5307 0.3272 0.027 Uiso 1 calc GR .
H13C H 1.5002 0.4995 0.3401 0.027 Uiso 1 calc GR .
C15 C 1.283(7) 0.7496(12) 0.0568(13) 0.018(4) Uani 1 d . U
H15A H 1.2724 0.7459 0.0205 0.027 Uiso 1 calc GR .
H15B H 1.1894 0.7215 0.0728 0.027 Uiso 1 calc GR .
H15C H 1.4864 0.7511 0.0671 0.027 Uiso 1 calc GR .
C3 C 1.275(7) 0.8164(12) 0.1320(12) 0.018(4) Uani 1 d . U
H3A H 1.4762 0.8259 0.1262 0.027 Uiso 1 calc GR .
H3B H 1.2688 0.7869 0.1529 0.027 Uiso 1 calc GR .
H3C H 1.1726 0.8432 0.1489 0.027 Uiso 1 calc GR .
C1AA C 1.283(7) 0.4348(12) 0.2751(13) 0.020(8) Uani 1 d . U
H1AA H 1.4930 0.4347 0.2799 0.030 Uiso 1 calc GR .
H1AB H 1.2310 0.4592 0.2498 0.030 Uiso 1 calc GR .
H1AC H 1.2196 0.4022 0.2642 0.030 Uiso 1 calc GR .
N0AA N 1.709(5) 0.6112(10) 0.5016(11) 0.017(6) Uiso 1 d . U
H0AA H 1.7142 0.5788 0.5097 0.020 Uiso 1 calc GR .
H0AB H 1.5516 0.6255 0.5159 0.020 Uiso 1 calc GR .
H0AC H 1.8726 0.6262 0.5128 0.020 Uiso 1 calc GR .
C4 C 1.691(9) 0.6164(15) 0.4473(16) 0.035(10) Uani 1 d . U
H4A H 1.7958 0.5893 0.4314 0.053 Uiso 1 calc GR .
H4B H 1.7776 0.6477 0.4373 0.053 Uiso 1 calc GR .
H4C H 1.4877 0.6155 0.4370 0.053 Uiso 1 calc GR .
C1 C 1.288(7) 0.6190(12) -0.0355(13) 0.018(4) Uani 1 d . U
H1A H 1.3410 0.5842 -0.0329 0.022 Uiso 1 calc GR .
H1B H 1.0967 0.6240 -0.0206 0.022 Uiso 1 calc GR .
H1C H 1.4313 0.6389 -0.0177 0.022 Uiso 1 calc GR .
N2 N 1.280(5) 0.6341(8) -0.0899(9) 0.003(5) Uiso 1 d . U
H2A H 1.4399 0.6222 -0.1057 0.005 Uiso 1 calc GR .
H2B H 1.2786 0.6674 -0.0921 0.005 Uiso 1 calc GR .
H2C H 1.1184 0.6217 -0.1045 0.005 Uiso 1 calc GR .

loop_
_atom_site_aniso_label
_atom_site_aniso_U_11
_atom_site_aniso_U_22
_atom_site_aniso_U_33
_atom_site_aniso_U_23
_atom_site_aniso_U_13
_atom_site_aniso_U_12
Pb1 0.0128(5) 0.0082(5) 0.0151(6) -0.0005(4) 0.0000(8) 0.0008(5)
Pb7 0.0159(6) 0.0114(6) 0.0174(7) -0.0025(5) 0.0001(10) 0.0003(4)
Pb11 0.0147(6) 0.0096(6) 0.0190(7) -0.0015(5) -0.0005(8) 0.0004(4)
I6 0.0199(11) 0.0086(9) 0.0188(11) 0.0006(9) -0.0005(12) 0.0007(8)
I13 0.0162(10) 0.0098(9) 0.0217(12) -0.0017(9) -0.0005(11) 0.0001(8)
I15 0.0164(10) 0.0106(9) 0.0155(12) -0.0001(8) -0.0017(10) 0.0013(8)
I16 0.0134(10) 0.0076(9) 0.0168(11) 0.0013(8) -0.0016(11) -0.0006(7)
I20 0.0177(10) 0.0086(9) 0.0155(12) -0.0009(8) -0.0006(12) 0.0008(8)
I21 0.0124(9) 0.0081(9) 0.0200(11) 0.0011(9) -0.0014(12) 0.0006(7)
I28 0.0263(11) 0.0120(10) 0.0208(13) 0.0004(9) -0.0029(15) 0.0002(9)
I32 0.0234(11) 0.0113(10) 0.0200(12) -0.0008(9) -0.0010(16) 0.0006(8)
S1 0.009(4) 0.013(4) 0.045(6) 0.002(4) -0.001(4) -0.006(3)
S2 0.025(5) 0.017(4) 0.033(6) 0.010(4) -0.003(4) 0.003(3)
O1 0.008(10) 0.026(13) 0.031(16) 0.012(12) -0.003(11) 0.000(9)
O6 0.042(13) 0.007(10) 0.034(13) -0.004(10) -0.001(11) -0.004(9)
C13 0.028(7) 0.015(7) 0.010(7) 0.005(6) -0.001(6) 0.005(6)
C15 0.028(7) 0.015(7) 0.010(7) 0.005(6) -0.001(6) 0.005(6)
C3 0.028(7) 0.015(7) 0.010(7) 0.005(6) -0.001(6) 0.005(6)
C1AA 0.022(13) 0.019(13) 0.019(15) 0.002(12) 0.014(12) 0.016(11)
C4 0.046(16) 0.032(16) 0.027(16) 0.005(14) -0.012(14) 0.013(14)
C1 0.028(7) 0.015(7) 0.010(7) 0.005(6) -0.001(6) 0.005(6)

loop_
_atom_type_symbol
_atom_type_description
_atom_type_scat_dispersion_real
_atom_type_scat_dispersion_imag
_atom_type_scat_source
C C 0.0033 0.0016 'International Tables Vol C Tables 4.2.6.8 and 6.1.1.4'
H H 0.0000 0.0000 'International Tables Vol C Tables 4.2.6.8 and 6.1.1.4'
I I -0.4742 1.8119 'International Tables Vol C Tables 4.2.6.8 and 6.1.1.4'
N N 0.0061 0.0033 'International Tables Vol C Tables 4.2.6.8 and 6.1.1.4'
O O 0.0106 0.0060 'International Tables Vol C Tables 4.2.6.8 and 6.1.1.4'
Pb Pb -3.3944 10.1111 'International Tables Vol C Tables 4.2.6.8 and 6.1.1.4'
S S 0.1246 0.1234 'International Tables Vol C Tables 4.2.6.8 and 6.1.1.4'

loop_
_geom_angle_atom_site_label_1
_geom_angle_atom_site_label_2
_geom_angle_atom_site_label_3
_geom_angle
_geom_angle_site_symmetry_1
_geom_angle_site_symmetry_3
I16 Pb1 I15 88.72(6) 1_655 .
I16 Pb1 I15 87.99(6) . .
I16 Pb1 I16 90.87(6) . 1_655
I16 Pb1 I21 179.03(6) . 1_655
I20 Pb1 I15 178.31(7) . .
I20 Pb1 I16 90.35(6) . 1_655
I20 Pb1 I16 90.62(6) . .
I20 Pb1 I21 89.45(7) . 1_655
I20 Pb1 I21 89.71(7) . .
I21 Pb1 I15 91.23(6) . .
I21 Pb1 I15 91.93(6) 1_655 .
I21 Pb1 I16 179.93(9) . 1_655
I21 Pb1 I16 88.17(5) 1_655 1_655
I21 Pb1 I16 89.18(5) . .
I21 Pb1 I21 91.79(6) . 1_655
I6 Pb7 I6 92.43(6) . 1_455
I6 Pb7 I20 89.50(6) . .
I6 Pb7 I20 88.21(6) 1_455 1_455
I6 Pb7 I20 171.89(8) . 1_455
I6 Pb7 I20 171.61(7) 1_455 .
I20 Pb7 I20 88.75(6) . 1_455
I32 Pb7 I6 96.19(7) . 1_455
I32 Pb7 I6 94.30(7) . .
I32 Pb7 I20 91.81(7) . .
I32 Pb7 I20 93.66(7) . 1_455
I13 Pb11 I13 93.35(6) . 1_455
I13 Pb11 I15 171.55(7) 1_455 1_655
I13 Pb11 I15 87.84(6) 1_455 .
I13 Pb11 I15 172.08(7) . .
I13 Pb11 I15 89.53(6) . 1_655
I15 Pb11 I15 88.23(6) 1_655 .
I28 Pb11 I13 96.96(7) . 1_455
I28 Pb11 I13 95.06(7) . .
I28 Pb11 I15 90.68(6) . 1_655
I28 Pb11 I15 92.56(7) . .
Pb7 I6 Pb7 92.43(6) . 1_655
Pb11 I13 Pb11 93.35(6) . 1_655
Pb1 I15 Pb11 91.32(6) . .
Pb1 I15 Pb11 92.03(6) . 1_455
Pb11 I15 Pb11 88.23(6) 1_455 .
Pb1 I16 Pb1 90.87(6) . 1_455
Pb1 I20 Pb7 95.72(7) . 1_655
Pb1 I20 Pb7 95.51(7) . .
Pb7 I20 Pb7 88.75(6) . 1_655
Pb1 I21 Pb1 91.79(6) . 1_455
O1 S1 C15 104.1(15) . .
O1 S1 C3 107.5(15) . .
C3 S1 C15 101.1(16) . .
O6 S2 C13 104.9(15) . .
O6 S2 C1AA 106.9(15) . .
C13 S2 C1AA 100.5(17) . .

loop_
_geom_bond_atom_site_label_1
_geom_bond_atom_site_label_2
_geom_bond_distance
_geom_bond_site_symmetry_2
Pb1 I15 3.274(3) .
Pb1 I16 3.228(2) .
Pb1 I16 3.258(2) 1_655
Pb1 I20 3.158(3) .
Pb1 I21 3.232(2) 1_655
Pb1 I21 3.204(2) .
Pb7 I6 3.221(2) 1_455
Pb7 I6 3.180(2) .
Pb7 I20 3.287(2) .
Pb7 I20 3.321(2) 1_455
Pb7 I32 2.987(3) .
Pb11 I13 3.151(2) .
Pb11 I13 3.201(2) 1_455
Pb11 I15 3.343(2) .
Pb11 I15 3.295(2) 1_655
Pb11 I28 3.069(3) .
I6 Pb7 3.221(2) 1_655
I13 Pb11 3.201(2) 1_655
I15 Pb11 3.295(2) 1_455
I16 Pb1 3.258(2) 1_455
I20 Pb7 3.321(2) 1_655
I21 Pb1 3.232(2) 1_455
S1 O1 1.55(3) .
S1 C15 1.76(3) .
S1 C3 1.76(3) .
S2 O6 1.53(3) .
S2 C13 1.74(3) .
S2 C1AA 1.75(3) .
N0AA C4 1.47(5) .
C1 N2 1.52(4) .
